data_7712219
loop_
_publ_author_name
'Cairns, Kelsey R.'
'King, Rhys P.'
'Bannister, Robert D.'
'Levason, William'
'Reid, Gillian'

_publ_section_title
;
 Synthesis, spectroscopic and structural properties of Sn(II) and Pb(II)
 triflate complexes with soft phosphine and arsine coordination.
;
_journal_issue 8
_journal_name_full 'Dalton transactions (Cambridge, England : 2003)'
_journal_page_first 2293
_journal_page_last 2308
_journal_paper_doi 10.1039/d2dt03687h
_journal_volume 52
_journal_year 2023
_chemical_formula_moiety 'C85 H78 F9 O9 P6 Pb2 S3, C F3 O3 S, C2 H3 N'
_chemical_formula_sum 'C88 H81 F12 N O12 P6 Pb2 S4'
_chemical_formula_weight 2300.97
_space_group_crystal_system orthorhombic
_space_group_IT_number 61
_space_group_name_Hall '-P 2ac 2ab'
_space_group_name_H-M_alt 'P b c a'
_atom_sites_solution_hydrogens geom
_audit_creation_date 2022-10-04
_audit_creation_method
;
Olex2 1.5-alpha
(compiled 2022.04.07 svn.rca3783a0 for OlexSys, GUI svn.r6498)
;
_audit_update_record
;
2022-10-28 deposited with the CCDC.	2023-01-23 downloaded from the CCDC.
;
_cell_angle_alpha 90
_cell_angle_beta 90
_cell_angle_gamma 90
_cell_formula_units_Z 8
_cell_length_a 20.7298(2)
_cell_length_b 29.4124(2)
_cell_length_c 29.6444(2)
_cell_measurement_reflns_used 108232
_cell_measurement_temperature 100(2)
_cell_measurement_theta_max 31.6650
_cell_measurement_theta_min 2.0920
_cell_volume 18074.6(2)
_computing_cell_refinement 'CrysAlisPro 1.171.41.112a (Rigaku OD, 2021)'
_computing_data_collection 'CrysAlisPro 1.171.41.112a (Rigaku OD, 2021)'
_computing_data_reduction 'CrysAlisPro 1.171.41.112a (Rigaku OD, 2021)'
_computing_molecular_graphics 'Olex2 1.5-alpha (Dolomanov et al., 2009)'
_computing_publication_material 'Olex2 1.5-alpha (Dolomanov et al., 2009)'
_computing_structure_refinement 'SHELXL 2018/3 (Sheldrick, 2015)'
_computing_structure_solution 'SHELXT 2018/2 (Sheldrick, 2018)'
_diffrn_ambient_temperature 100(2)
_diffrn_detector 'hybrid pixel array detector'
_diffrn_detector_area_resol_mean 10
_diffrn_detector_dtime 0.000
_diffrn_detector_type 'Rigaku, HyPix 6000HE'
_diffrn_measured_fraction_theta_full 1.000
_diffrn_measured_fraction_theta_max 1.000
_diffrn_measurement_details
;
List of Runs (angles in degrees, time in seconds):

  # Type    Start    End  Width  t~exp~   \w     \q     \k     \f   Frames
#--------------------------------------------------------------------------
  1  \w     -3.00  23.00   1.00    8.65    --    5.00  57.00  60.00   26
  2  \w    -81.00 -55.00   1.00    8.65    --   -9.00 -38.00-150.00   26
  3  \w    -39.00   4.00   1.00    8.65    --   -9.00 -38.00-150.00   43
  4  \w    -84.00  11.00   1.00    8.65    --   -9.00 -60.00  30.00   95
  5  \w    -95.00  11.00   1.00    8.65    --   -9.00 -60.00-180.00  106
  6  \w    -31.00  42.00   1.00    8.65    --   -9.00  57.00   0.00   73
  7  \w    -19.00  35.00   1.00    8.65    --   -9.00  38.00 150.00   54
;
_diffrn_measurement_device 'four-circle diffractometer'
_diffrn_measurement_device_details 'Rigaku, UG2 \k goniometer'
_diffrn_measurement_device_type
'Rigaku FRE+ diffractometer with Arc)Sec VHF Varimax confocal mirrors, a UG2 goniometer and HyPix 6000HE detector'
_diffrn_measurement_method 'profile data from \w-scans'
_diffrn_measurement_specimen_support 'MiTeGen MicroLoop'
_diffrn_radiation_collimation 0.2
_diffrn_radiation_monochromator 'Confocal mirrors, Arc)Sec VHF Varimax'
_diffrn_radiation_probe x-ray
_diffrn_radiation_type 'Mo K\a'
_diffrn_radiation_wavelength 0.71073
_diffrn_radiation_xray_symbol K-L~3~
_diffrn_reflns_av_R_equivalents 0.0381
_diffrn_reflns_av_unetI/netI 0.0173
_diffrn_reflns_Laue_measured_fraction_full 1.000
_diffrn_reflns_Laue_measured_fraction_max 1.000
_diffrn_reflns_limit_h_max 24
_diffrn_reflns_limit_h_min -28
_diffrn_reflns_limit_k_max 39
_diffrn_reflns_limit_k_min -39
_diffrn_reflns_limit_l_max 37
_diffrn_reflns_limit_l_min -40
_diffrn_reflns_number 274211
_diffrn_reflns_point_group_measured_fraction_full 1.000
_diffrn_reflns_point_group_measured_fraction_max 1.000
_diffrn_reflns_theta_full 25.242
_diffrn_reflns_theta_max 28.699
_diffrn_reflns_theta_min 1.689
_diffrn_source 'Rotating Anode'
_diffrn_source_current 55.0
_diffrn_source_power 2.475
_diffrn_source_target Mo
_diffrn_source_type 'Rigaku FRE+'
_diffrn_source_voltage 45.0
_exptl_absorpt_coefficient_mu 4.005
_exptl_absorpt_correction_T_max 1.00000
_exptl_absorpt_correction_T_min 0.54948
_exptl_absorpt_correction_type multi-scan
_exptl_absorpt_process_details
;
CrysAlisPro 1.171.41.112a (Rigaku Oxford Diffraction, 2021)
Empirical absorption correction using spherical harmonics,
implemented in SCALE3 ABSPACK scaling algorithm.
;
_exptl_crystal_colour 'clear colourless'
_exptl_crystal_colour_lustre clear
_exptl_crystal_colour_primary colourless
_exptl_crystal_density_diffrn 1.691
_exptl_crystal_description block
_exptl_crystal_F_000 9104
_exptl_crystal_size_max 0.04
_exptl_crystal_size_mid 0.025
_exptl_crystal_size_min 0.02
_refine_diff_density_max 0.813
_refine_diff_density_min -0.588
_refine_diff_density_rms 0.075
_refine_ls_extinction_method none
_refine_ls_goodness_of_fit_ref 1.017
_refine_ls_hydrogen_treatment constr
_refine_ls_matrix_type full
_refine_ls_number_parameters 1157
_refine_ls_number_reflns 23338
_refine_ls_number_restraints 603
_refine_ls_restrained_S_all 1.047
_refine_ls_R_factor_all 0.0244
_refine_ls_R_factor_gt 0.0191
_refine_ls_shift/su_max 0.013
_refine_ls_shift/su_mean 0.000
_refine_ls_structure_factor_coef Fsqd
_refine_ls_weighting_details 'w=1/[\s^2^(Fo^2^)+(0.0202P)^2^+15.7123P] where P=(Fo^2^+2Fc^2^)/3'
_refine_ls_weighting_scheme calc
_refine_ls_wR_factor_gt 0.0426
_refine_ls_wR_factor_ref 0.0448
_reflns_Friedel_coverage 0.000
_reflns_number_gt 20986
_reflns_number_total 23338
_reflns_threshold_expression 'I > 2\s(I)'
_cod_data_source_file d2dt03687h3.cif
_cod_data_source_block '[(Pb(MeC(CH2PPh2)3))2(OTf)3][OTf]]'
_cod_depositor_comments 'Adding full bibliography for 7712208--7712219.cif.'
_cod_database_code 7712219
_shelx_shelxl_version_number 2018/3
_shelx_space_group_comment
;
The symmetry employed for this shelxl refinement is uniquely defined
by the following loop, which should always be used as a source of
symmetry information in preference to the above space-group names.
They are only intended as comments.
;
_olex2_refinement_description
;
1. Fixed Uiso
 At 1.2 times of:
  All C(H) groups, All C(H,H) groups
 At 1.5 times of:
  All C(H,H,H) groups
2. Restrained distances
 C84-F7
 1.29 with sigma of 0.02
 C84-F8
 1.36 with sigma of 0.02
 C84-F9
 1.27 with sigma of 0.02
 F7-F8 \\sim F8-F9 \\sim F9-F7
 with sigma of 0.03
 C84-F7 \\sim C84-F8 \\sim C84-F9
 with sigma of 0.02
 C84-F9 \\sim C84-F9A
 with sigma of 0.02
 C84-F8 \\sim C84-F8A
 with sigma of 0.02
 C84-F7 \\sim C84-F7A
 with sigma of 0.02
3. Uiso/Uaniso restraints and constraints
F9A \\sim F9 \\sim F8A \\sim F8 \\sim C84 \\sim F7A \\sim F7: within 2A with
sigma of 0.01 and sigma for terminal atoms of 0.01 within 2A
4. Rigid body (RIGU) restrains
 Pb2, P6, P4, P5, O4, O7, C71, C70, C77, C44, C45, C51, C58, C57, C64, S2, S3,
 C76, C72, H70A, H70B, C43, C78, C82, H44A, H44B, C50, C46, C52, C56, C63, C59,
 H57A, H57B, C65, C69, O5, O6, C85, O8, O9, C84, H76, C75, H72, C73, C42, H78,
 C79, H82, C81, H50, C49, H46, C47, H52, C53, H56, C55, H63, C62, C60, H59, H65,
  C66, H69, C68, F6, F4, F5, F7, F8, F9, F7A, F8A, F9A, H75, C74, H73, H42A,
 H42B, H42C, H79, C80, H49, C48, H47, H53, C54, H55, H62, C61, H60, C67, H66,
 H68, H74, H80, H48, H54, H61, H67
 with sigma for 1-2 distances of 0.004 and sigma for 1-3 distances of 0.004
5. Others
 Sof(F7A)=Sof(F8A)=Sof(F9A)=1-FVAR(1)
 Sof(F7)=Sof(F8)=Sof(F9)=FVAR(1)
6.a Secondary CH2 refined with riding coordinates:
 C44(H44A,H44B), C70(H70A,H70B), C16(H16A,H16B), C29(H29A,H29B), C57(H57A,
 H57B), C3(H3A,H3B)
6.b Aromatic/amide H refined with riding coordinates:
 C76(H76), C50(H50), C52(H52), C49(H49), C56(H56), C46(H46), C26(H26),
 C35(H35), C11(H11), C40(H40), C78(H78), C18(H18), C63(H63), C39(H39), C27(H27),
  C61(H61), C41(H41), C15(H15), C5(H5), C82(H82), C24(H24), C60(H60), C59(H59),
 C20(H20), C13(H13), C19(H19), C79(H79), C33(H33), C47(H47), C48(H48), C9(H9),
 C12(H12), C28(H28), C55(H55), C53(H53), C34(H34), C72(H72), C14(H14), C62(H62),
  C80(H80), C65(H65), C69(H69), C54(H54), C8(H8), C75(H75), C38(H38), C31(H31),
 C32(H32), C22(H22), C25(H25), C81(H81), C74(H74), C73(H73), C37(H37), C68(H68),
  C7(H7), C21(H21), C67(H67), C6(H6), C66(H66)
6.c Idealised Me refined as rotating group:
 C1(H1A,H1B,H1C), C42(H42A,H42B,H42C), C88(H88A,H88B,H88C)
;
_olex2_submission_special_instructions 'No special instructions were received'
_oxdiff_exptl_absorpt_empirical_details
;
Empirical correction (ABSPACK) includes:
- Absorption correction using spherical harmonics
- Frame scaling
;

loop_
_space_group_symop_operation_xyz
'x, y, z'
'-x+1/2, -y, z+1/2'
'-x, y+1/2, -z+1/2'
'x+1/2, -y+1/2, -z'
'-x, -y, -z'
'x-1/2, y, -z-1/2'
'x, -y-1/2, z-1/2'
'-x-1/2, y-1/2, z'

loop_
_atom_site_label
_atom_site_type_symbol
_atom_site_fract_x
_atom_site_fract_y
_atom_site_fract_z
_atom_site_U_iso_or_equiv
_atom_site_adp_type
_atom_site_occupancy
_atom_site_site_symmetry_order
_atom_site_calc_flag
_atom_site_refinement_flags_posn
_atom_site_refinement_flags_adp
_atom_site_refinement_flags_occupancy
_atom_site_disorder_assembly
_atom_site_disorder_group
Pb1 Pb 0.20875(2) 0.58248(2) 0.63529(2) 0.01371(2) Uani 1 1 d . . . . .
Pb2 Pb 0.32569(2) 0.67905(2) 0.49541(2) 0.01385(2) Uani 1 1 d . . . . .
P6 P 0.33108(2) 0.76829(2) 0.45274(2) 0.01332(8) Uani 1 1 d . . . . .
P4 P 0.46211(2) 0.69538(2) 0.47938(2) 0.01288(8) Uani 1 1 d . . . . .
P5 P 0.34822(2) 0.66334(2) 0.40206(2) 0.01304(8) Uani 1 1 d . . . . .
P3 P 0.08848(2) 0.59271(2) 0.68595(2) 0.01475(9) Uani 1 1 d . . . . .
P2 P 0.24948(2) 0.56733(2) 0.72710(2) 0.01331(8) Uani 1 1 d . . . . .
S3 S 0.18932(2) 0.71285(2) 0.57985(2) 0.01988(9) Uani 1 1 d . . . . .
P1 P 0.16883(2) 0.49440(2) 0.66142(2) 0.01332(8) Uani 1 1 d . . . . .
S4 S 0.46893(2) 0.85316(2) 0.74317(2) 0.02017(9) Uani 1 1 d . . . . .
S1 S 0.38790(2) 0.58566(2) 0.59301(2) 0.02249(10) Uani 1 1 d . . . . .
S2 S 0.18671(2) 0.58591(2) 0.49899(2) 0.02074(9) Uani 1 1 d . . . . .
F6 F 0.14395(7) 0.50609(4) 0.47382(5) 0.0354(3) Uani 1 1 d . . . . .
F12 F 0.42572(6) 0.77742(4) 0.70698(4) 0.0296(3) Uani 1 1 d . . . . .
F4 F 0.18328(9) 0.54646(5) 0.42011(4) 0.0479(4) Uani 1 1 d . . . . .
O2 O 0.37517(7) 0.62318(5) 0.56309(5) 0.0304(3) Uani 1 1 d . . . . .
F11 F 0.35347(7) 0.81540(5) 0.74271(6) 0.0511(4) Uani 1 1 d . . . . .
F5 F 0.24680(7) 0.51427(5) 0.46763(5) 0.0434(3) Uani 1 1 d . . . . .
O4 O 0.23926(8) 0.61312(5) 0.48186(5) 0.0303(3) Uani 1 1 d . . . . .
F10 F 0.38636(7) 0.83815(5) 0.67750(5) 0.0419(3) Uani 1 1 d . . . . .
F3 F 0.49613(7) 0.62722(6) 0.61204(6) 0.0619(5) Uani 1 1 d . . . . .
O10 O 0.51768(7) 0.85440(5) 0.70858(5) 0.0286(3) Uani 1 1 d . . . . .
O1 O 0.33471(7) 0.57330(6) 0.62204(5) 0.0312(3) Uani 1 1 d . . . . .
O8 O 0.20880(9) 0.67468(6) 0.60687(6) 0.0435(4) Uani 1 1 d . . . . .
O12 O 0.43699(8) 0.89591(5) 0.75200(5) 0.0307(3) Uani 1 1 d . . . . .
O11 O 0.48487(8) 0.82704(5) 0.78273(5) 0.0315(4) Uani 1 1 d . . . . .
F1 F 0.46683(8) 0.57791(7) 0.66146(6) 0.0673(6) Uani 1 1 d . . . . .
O5 O 0.19819(10) 0.56719(6) 0.54331(5) 0.0433(5) Uani 1 1 d . . . . .
O6 O 0.12367(8) 0.60376(6) 0.49138(7) 0.0434(4) Uani 1 1 d . . . . .
O7 O 0.22136(10) 0.71739(6) 0.53733(6) 0.0477(5) Uani 1 1 d . . . . .
O3 O 0.42127(9) 0.54800(6) 0.57325(7) 0.0470(5) Uani 1 1 d . . . . .
O9 O 0.12187(8) 0.72015(7) 0.57899(8) 0.0552(5) Uani 1 1 d . . . . .
C44 C 0.48745(8) 0.71737(6) 0.42403(6) 0.0139(3) Uani 1 1 d . . . . .
H44A H 0.522979 0.739195 0.429413 0.017 Uiso 1 1 calc R U . . .
H44B H 0.506032 0.691552 0.406987 0.017 Uiso 1 1 calc R U . . .
C45 C 0.52382(9) 0.65232(6) 0.48879(6) 0.0161(3) Uani 1 1 d . . . . .
C71 C 0.32558(9) 0.81966(6) 0.48676(6) 0.0181(4) Uani 1 1 d . . . . .
F2 F 0.41865(9) 0.64250(8) 0.65622(6) 0.0731(6) Uani 1 1 d . . . . .
C70 C 0.40180(8) 0.78033(6) 0.41682(6) 0.0142(3) Uani 1 1 d . . . . .
H70A H 0.387629 0.801863 0.393145 0.017 Uiso 1 1 calc R U . . .
H70B H 0.433652 0.796628 0.435739 0.017 Uiso 1 1 calc R U . . .
C36 C 0.02682(9) 0.59028(6) 0.64240(6) 0.0176(4) Uani 1 1 d . . . . .
C51 C 0.47981(9) 0.73876(6) 0.52157(6) 0.0153(3) Uani 1 1 d . . . . .
C76 C 0.30236(10) 0.85993(7) 0.46780(7) 0.0239(4) Uani 1 1 d . . . . .
H76 H 0.289012 0.860407 0.437149 0.029 Uiso 1 1 calc R U . . .
C50 C 0.58902(9) 0.66418(7) 0.48522(7) 0.0221(4) Uani 1 1 d . . . . .
H50 H 0.600851 0.694938 0.480003 0.026 Uiso 1 1 calc R U . . .
C52 C 0.45718(9) 0.72933(7) 0.56508(6) 0.0196(4) Uani 1 1 d . . . . .
H52 H 0.434970 0.701665 0.570753 0.024 Uiso 1 1 calc R U . . .
C49 C 0.63630(10) 0.63120(8) 0.48927(7) 0.0283(4) Uani 1 1 d . . . . .
H49 H 0.680510 0.639266 0.486631 0.034 Uiso 1 1 calc R U . . .
C30 C 0.07537(9) 0.64611(6) 0.71625(6) 0.0166(3) Uani 1 1 d . . . . .
C56 C 0.51293(9) 0.77940(6) 0.51390(6) 0.0200(4) Uani 1 1 d . . . . .
H56 H 0.529291 0.786019 0.484692 0.024 Uiso 1 1 calc R U . . .
C77 C 0.25947(8) 0.77342(6) 0.41729(6) 0.0154(3) Uani 1 1 d . . . . .
C46 C 0.50666(10) 0.60734(7) 0.49694(6) 0.0202(4) Uani 1 1 d . . . . .
H46 H 0.462500 0.599161 0.499642 0.024 Uiso 1 1 calc R U . . .
C58 C 0.39580(9) 0.61119(6) 0.40108(6) 0.0160(3) Uani 1 1 d . . . . .
C2 C 0.12683(9) 0.52498(6) 0.75086(6) 0.0146(3) Uani 1 1 d . . . . .
C10 C 0.09786(9) 0.47517(6) 0.63060(6) 0.0151(3) Uani 1 1 d . . . . .
C16 C 0.17914(8) 0.56082(6) 0.76451(6) 0.0148(3) Uani 1 1 d . . . . .
H16A H 0.195174 0.552801 0.794939 0.018 Uiso 1 1 calc R U . . .
H16B H 0.157689 0.590794 0.766972 0.018 Uiso 1 1 calc R U . . .
C85 C 0.19046(11) 0.53551(7) 0.46309(7) 0.0251(4) Uani 1 1 d . . . . .
C29 C 0.06849(9) 0.54733(6) 0.72653(6) 0.0172(3) Uani 1 1 d . . . . .
H29A H 0.039282 0.560135 0.749697 0.021 Uiso 1 1 calc R U . . .
H29B H 0.044406 0.523271 0.710351 0.021 Uiso 1 1 calc R U . . .
C26 C 0.35548(10) 0.69858(7) 0.76793(7) 0.0229(4) Uani 1 1 d . . . . .
H26 H 0.378213 0.725510 0.775692 0.027 Uiso 1 1 calc R U . . .
C57 C 0.39241(8) 0.70680(6) 0.36929(6) 0.0139(3) Uani 1 1 d . . . . .
H57A H 0.418205 0.690459 0.346336 0.017 Uiso 1 1 calc R U . . .
H57B H 0.359801 0.724865 0.352738 0.017 Uiso 1 1 calc R U . . .
C35 C 0.02753(11) 0.65158(7) 0.74890(7) 0.0275(4) Uani 1 1 d . . . . .
H35 H 0.000184 0.626782 0.756385 0.033 Uiso 1 1 calc R U . . .
C11 C 0.08998(9) 0.49199(7) 0.58687(6) 0.0200(4) Uani 1 1 d . . . . .
H11 H 0.119397 0.513826 0.575265 0.024 Uiso 1 1 calc R U . . .
C40 C -0.00046(10) 0.60691(7) 0.56481(7) 0.0262(4) Uani 1 1 d . . . . .
H40 H 0.010097 0.620475 0.536677 0.031 Uiso 1 1 calc R U . . .
C43 C 0.43823(8) 0.74099(6) 0.39282(5) 0.0129(3) Uani 1 1 d . . . . .
C78 C 0.19983(9) 0.76768(7) 0.43865(6) 0.0200(4) Uani 1 1 d . . . . .
H78 H 0.198381 0.760911 0.469970 0.024 Uiso 1 1 calc R U . . .
C18 C 0.35631(9) 0.51253(7) 0.71416(6) 0.0209(4) Uani 1 1 d . . . . .
H18 H 0.356578 0.525312 0.684732 0.025 Uiso 1 1 calc R U . . .
C64 C 0.27976(9) 0.65125(6) 0.36578(6) 0.0158(3) Uani 1 1 d . . . . .
C63 C 0.37159(10) 0.57539(6) 0.42708(7) 0.0229(4) Uani 1 1 d . . . . .
H63 H 0.332621 0.579229 0.443506 0.027 Uiso 1 1 calc R U . . .
C4 C 0.23285(9) 0.45408(6) 0.64906(6) 0.0165(3) Uani 1 1 d . . . . .
C17 C 0.30720(9) 0.52363(6) 0.74424(6) 0.0151(3) Uani 1 1 d . . . . .
C39 C -0.05808(11) 0.58383(7) 0.56990(7) 0.0293(5) Uani 1 1 d . . . . .
H39 H -0.086675 0.580968 0.545019 0.035 Uiso 1 1 calc R U . . .
C27 C 0.36371(10) 0.65940(6) 0.79329(6) 0.0212(4) Uani 1 1 d . . . . .
H27 H 0.392481 0.659490 0.818234 0.025 Uiso 1 1 calc R U . . .
C61 C 0.46164(11) 0.52863(7) 0.40574(7) 0.0277(4) Uani 1 1 d . . . . .
H61 H 0.484668 0.500778 0.407735 0.033 Uiso 1 1 calc R U . . .
C41 C 0.04199(10) 0.61021(7) 0.60093(7) 0.0220(4) Uani 1 1 d . . . . .
H41 H 0.081560 0.626117 0.597431 0.026 Uiso 1 1 calc R U . . .
C23 C 0.28913(9) 0.61941(6) 0.74539(6) 0.0153(3) Uani 1 1 d . . . . .
C15 C 0.05355(9) 0.44385(6) 0.64775(6) 0.0192(4) Uani 1 1 d . . . . .
H15 H 0.058305 0.432491 0.677563 0.023 Uiso 1 1 calc R U . . .
C5 C 0.28192(9) 0.46658(7) 0.61945(7) 0.0223(4) Uani 1 1 d . . . . .
H5 H 0.280248 0.495216 0.604678 0.027 Uiso 1 1 calc R U . . .
C82 C 0.26043(9) 0.78339(7) 0.37118(6) 0.0201(4) Uani 1 1 d . . . . .
H82 H 0.300492 0.787808 0.356247 0.024 Uiso 1 1 calc R U . . .
C24 C 0.28178(11) 0.65876(7) 0.71976(7) 0.0270(5) Uani 1 1 d . . . . .
H24 H 0.254344 0.658496 0.694086 0.032 Uiso 1 1 calc R U . . .
C60 C 0.48522(10) 0.56383(7) 0.37959(7) 0.0239(4) Uani 1 1 d . . . . .
H60 H 0.524277 0.559770 0.363318 0.029 Uiso 1 1 calc R U . . .
C59 C 0.45269(9) 0.60506(6) 0.37673(6) 0.0192(4) Uani 1 1 d . . . . .
H59 H 0.469084 0.628863 0.358338 0.023 Uiso 1 1 calc R U . . .
C20 C 0.40527(10) 0.46374(7) 0.76985(7) 0.0264(4) Uani 1 1 d . . . . .
H20 H 0.438755 0.443486 0.778497 0.032 Uiso 1 1 calc R U . . .
C13 C -0.00459(10) 0.44551(7) 0.57723(7) 0.0249(4) Uani 1 1 d . . . . .
H13 H -0.039233 0.435162 0.558930 0.030 Uiso 1 1 calc R U . . .
C1 C 0.10094(10) 0.50336(6) 0.79463(6) 0.0203(4) Uani 1 1 d . . . . .
H1A H 0.135911 0.487067 0.809912 0.030 Uiso 1 1 calc R U . . .
H1B H 0.066185 0.482019 0.787287 0.030 Uiso 1 1 calc R U . . .
H1C H 0.084265 0.527243 0.814511 0.030 Uiso 1 1 calc R U . . .
C19 C 0.40504(10) 0.48270(7) 0.72717(7) 0.0273(4) Uani 1 1 d . . . . .
H19 H 0.438462 0.475299 0.706517 0.033 Uiso 1 1 calc R U . . .
C79 C 0.14280(10) 0.77177(7) 0.41450(7) 0.0260(4) Uani 1 1 d . . . . .
H79 H 0.102548 0.768204 0.429412 0.031 Uiso 1 1 calc R U . . .
C33 C 0.05917(10) 0.72934(7) 0.76038(7) 0.0247(4) Uani 1 1 d . . . . .
H33 H 0.054134 0.757481 0.775699 0.030 Uiso 1 1 calc R U . . .
C47 C 0.55465(11) 0.57425(7) 0.50112(7) 0.0265(4) Uani 1 1 d . . . . .
H47 H 0.543089 0.543501 0.506658 0.032 Uiso 1 1 calc R U . . .
C48 C 0.61896(11) 0.58618(8) 0.49723(7) 0.0289(5) Uani 1 1 d . . . . .
H48 H 0.651424 0.563561 0.499995 0.035 Uiso 1 1 calc R U . . .
C3 C 0.15418(9) 0.48527(6) 0.72224(6) 0.0140(3) Uani 1 1 d . . . . .
H3A H 0.124072 0.459312 0.725188 0.017 Uiso 1 1 calc R U . . .
H3B H 0.195543 0.475813 0.736045 0.017 Uiso 1 1 calc R U . . .
C9 C 0.23509(10) 0.41163(7) 0.67005(7) 0.0244(4) Uani 1 1 d . . . . .
H9 H 0.201390 0.402503 0.689783 0.029 Uiso 1 1 calc R U . . .
C12 C 0.03904(10) 0.47674(7) 0.56032(7) 0.0264(4) Uani 1 1 d . . . . .
H12 H 0.034190 0.487847 0.530422 0.032 Uiso 1 1 calc R U . . .
C28 C 0.33022(9) 0.62010(6) 0.78248(6) 0.0198(4) Uani 1 1 d . . . . .
H28 H 0.335339 0.593581 0.800423 0.024 Uiso 1 1 calc R U . . .
C55 C 0.52200(10) 0.81024(7) 0.54902(7) 0.0252(4) Uani 1 1 d . . . . .
H55 H 0.544191 0.837969 0.543608 0.030 Uiso 1 1 calc R U . . .
C42 C 0.47971(9) 0.76301(6) 0.35542(6) 0.0160(3) Uani 1 1 d . . . . .
H42A H 0.506875 0.786827 0.368597 0.024 Uiso 1 1 calc R U . . .
H42B H 0.451448 0.776379 0.332478 0.024 Uiso 1 1 calc R U . . .
H42C H 0.507120 0.739789 0.341464 0.024 Uiso 1 1 calc R U . . .
C53 C 0.46689(10) 0.76006(7) 0.60004(7) 0.0244(4) Uani 1 1 d . . . . .
H53 H 0.451689 0.753234 0.629507 0.029 Uiso 1 1 calc R U . . .
C34 C 0.01968(12) 0.69315(7) 0.77055(7) 0.0312(5) Uani 1 1 d . . . . .
H34 H -0.013249 0.696599 0.792569 0.037 Uiso 1 1 calc R U . . .
C72 C 0.34566(11) 0.81952(8) 0.53141(8) 0.0341(5) Uani 1 1 d . . . . .
H72 H 0.361707 0.792381 0.544668 0.041 Uiso 1 1 calc R U . . .
C14 C 0.00224(10) 0.42933(7) 0.62085(7) 0.0233(4) Uani 1 1 d . . . . .
H14 H -0.028162 0.408228 0.632542 0.028 Uiso 1 1 calc R U . . .
C62 C 0.40437(11) 0.53420(7) 0.42897(7) 0.0281(4) Uani 1 1 d . . . . .
H62 H 0.387353 0.509806 0.446275 0.034 Uiso 1 1 calc R U . . .
C80 C 0.14440(10) 0.78110(8) 0.36849(7) 0.0288(5) Uani 1 1 d . . . . .
H80 H 0.105350 0.783481 0.351886 0.035 Uiso 1 1 calc R U . . .
C65 C 0.28951(10) 0.63213(7) 0.32317(7) 0.0246(4) Uani 1 1 d . . . . .
H65 H 0.331514 0.623003 0.314109 0.030 Uiso 1 1 calc R U . . .
C69 C 0.21755(9) 0.66309(7) 0.37923(7) 0.0238(4) Uani 1 1 d . . . . .
H69 H 0.210303 0.674919 0.408617 0.029 Uiso 1 1 calc R U . . .
C54 C 0.49871(10) 0.80060(7) 0.59193(7) 0.0263(4) Uani 1 1 d . . . . .
H54 H 0.504637 0.821849 0.615698 0.032 Uiso 1 1 calc R U . . .
C8 C 0.28697(12) 0.38277(8) 0.66191(8) 0.0333(5) Uani 1 1 d . . . . .
H8 H 0.288868 0.353947 0.676317 0.040 Uiso 1 1 calc R U . . .
C75 C 0.29869(11) 0.89941(8) 0.49367(8) 0.0315(5) Uani 1 1 d . . . . .
H75 H 0.282556 0.926696 0.480739 0.038 Uiso 1 1 calc R U . . .
C38 C -0.07433(10) 0.56483(8) 0.61123(8) 0.0304(5) Uani 1 1 d . . . . .
H38 H -0.114532 0.549722 0.614714 0.036 Uiso 1 1 calc R U . . .
C31 C 0.11404(10) 0.68310(7) 0.70579(7) 0.0267(4) Uani 1 1 d . . . . .
H31 H 0.146404 0.680186 0.683284 0.032 Uiso 1 1 calc R U . . .
C32 C 0.10594(11) 0.72444(7) 0.72788(8) 0.0313(5) Uani 1 1 d . . . . .
H32 H 0.132924 0.749452 0.720456 0.038 Uiso 1 1 calc R U . . .
C22 C 0.30739(10) 0.50411(7) 0.78730(6) 0.0210(4) Uani 1 1 d . . . . .
H22 H 0.273871 0.511168 0.808000 0.025 Uiso 1 1 calc R U . . .
C25 C 0.31424(12) 0.69839(7) 0.73141(7) 0.0309(5) Uani 1 1 d . . . . .
H25 H 0.308035 0.725321 0.714260 0.037 Uiso 1 1 calc R U . . .
C81 C 0.20309(10) 0.78689(8) 0.34701(7) 0.0270(4) Uani 1 1 d . . . . .
H81 H 0.204249 0.793280 0.315609 0.032 Uiso 1 1 calc R U . . .
C74 C 0.31850(11) 0.89879(8) 0.53802(9) 0.0371(6) Uani 1 1 d . . . . .
H74 H 0.315777 0.925664 0.555700 0.045 Uiso 1 1 calc R U . . .
C73 C 0.34215(13) 0.85951(10) 0.55679(9) 0.0454(7) Uani 1 1 d . . . . .
H73 H 0.356261 0.859501 0.587278 0.054 Uiso 1 1 calc R U . . .
N1 N 0.74851(13) 0.56295(10) 0.61686(8) 0.0544(6) Uani 1 1 d . . . . .
C37 C -0.03214(9) 0.56776(7) 0.64754(7) 0.0239(4) Uani 1 1 d . . . . .
H37 H -0.043293 0.554540 0.675721 0.029 Uiso 1 1 calc R U . . .
C68 C 0.16605(10) 0.65759(7) 0.34959(8) 0.0306(5) Uani 1 1 d . . . . .
H68 H 0.123792 0.666124 0.358652 0.037 Uiso 1 1 calc R U . . .
C87 C 0.69884(14) 0.57896(9) 0.61490(8) 0.0382(6) Uani 1 1 d . . . . .
C86 C 0.40558(10) 0.81968(7) 0.71637(7) 0.0259(4) Uani 1 1 d . . . . .
C7 C 0.33590(12) 0.39593(9) 0.63284(8) 0.0363(5) Uani 1 1 d . . . . .
H7 H 0.371451 0.376221 0.627661 0.044 Uiso 1 1 calc R U . . .
C21 C 0.35644(10) 0.47442(7) 0.79992(7) 0.0253(4) Uani 1 1 d . . . . .
H21 H 0.356433 0.461431 0.829267 0.030 Uiso 1 1 calc R U . . .
C67 C 0.17611(10) 0.63986(8) 0.30724(8) 0.0313(5) Uani 1 1 d . . . . .
H67 H 0.140960 0.636738 0.286907 0.038 Uiso 1 1 calc R U . . .
C83 C 0.44504(12) 0.60938(10) 0.63254(9) 0.0426(6) Uani 1 1 d . . . . .
C6 C 0.33322(10) 0.43740(8) 0.61146(8) 0.0309(5) Uani 1 1 d . . . . .
H6 H 0.366529 0.446058 0.591195 0.037 Uiso 1 1 calc R U . . .
C88 C 0.63438(14) 0.59924(10) 0.61311(9) 0.0456(6) Uani 1 1 d . . . . .
H88A H 0.633808 0.623588 0.590547 0.068 Uiso 1 1 calc R U . . .
H88B H 0.623388 0.611816 0.642746 0.068 Uiso 1 1 calc R U . . .
H88C H 0.602793 0.575892 0.604845 0.068 Uiso 1 1 calc R U . . .
C66 C 0.23759(11) 0.62651(9) 0.29416(7) 0.0337(5) Uani 1 1 d . . . . .
H66 H 0.244138 0.613478 0.265195 0.040 Uiso 1 1 calc R U . . .
C84 C 0.21987(18) 0.76114(9) 0.61047(9) 0.0612(8) Uani 1 1 d D U . . .
F7 F 0.2030(4) 0.79836(17) 0.5867(2) 0.0496(13) Uani 0.654(7) 1 d D U P A 1
F8 F 0.29118(18) 0.75443(16) 0.60858(15) 0.0674(12) Uani 0.654(7) 1 d D U P A 1
F9 F 0.2113(3) 0.75998(12) 0.65318(9) 0.0646(12) Uani 0.654(7) 1 d D U P A 1
F7A F 0.2168(8) 0.8028(4) 0.5946(5) 0.057(2) Uani 0.346(7) 1 d D U P A 2
F8A F 0.2688(5) 0.7655(2) 0.6277(3) 0.0695(17) Uani 0.346(7) 1 d D U P A 2
F9A F 0.1659(5) 0.76926(19) 0.6454(2) 0.070(2) Uani 0.346(7) 1 d D U P A 2

loop_
_atom_site_aniso_label
_atom_site_aniso_U_11
_atom_site_aniso_U_22
_atom_site_aniso_U_33
_atom_site_aniso_U_23
_atom_site_aniso_U_13
_atom_site_aniso_U_12
Pb1 0.01455(3) 0.01354(3) 0.01305(3) 0.00104(2) -0.00084(2) -0.00090(2)
Pb2 0.01289(3) 0.01506(3) 0.01359(3) 0.00167(2) 0.00072(2) -0.00062(2)
P6 0.0123(2) 0.0141(2) 0.0136(2) -0.00083(15) 0.00056(15) 0.00028(16)
P4 0.0119(2) 0.0144(2) 0.0124(2) 0.00026(15) -0.00089(15) 0.00031(16)
P5 0.0122(2) 0.0122(2) 0.0147(2) -0.00032(15) -0.00013(15) -0.00016(16)
P3 0.0120(2) 0.0159(2) 0.0163(2) -0.00053(16) -0.00095(16) 0.00053(17)
P2 0.0135(2) 0.0131(2) 0.0133(2) -0.00010(15) -0.00167(16) -0.00115(16)
S3 0.0197(2) 0.0182(2) 0.0218(2) 0.00287(17) 0.00462(17) 0.00476(18)
P1 0.0149(2) 0.0125(2) 0.0125(2) -0.00067(15) -0.00030(16) -0.00162(16)
S4 0.0257(2) 0.0163(2) 0.0184(2) 0.00337(16) 0.00412(17) 0.00324(18)
S1 0.0164(2) 0.0259(2) 0.0251(2) 0.01081(18) 0.00169(18) 0.00301(18)
S2 0.0218(2) 0.0217(2) 0.0187(2) -0.00383(17) 0.00198(17) -0.00774(18)
F6 0.0347(7) 0.0247(6) 0.0468(8) -0.0043(6) -0.0010(6) -0.0133(6)
F12 0.0387(7) 0.0185(6) 0.0315(6) -0.0037(5) 0.0065(5) 0.0019(5)
F4 0.0833(12) 0.0409(8) 0.0194(6) -0.0071(6) -0.0032(7) -0.0131(8)
O2 0.0302(8) 0.0288(8) 0.0323(8) 0.0144(6) -0.0045(6) 0.0003(6)
F11 0.0353(8) 0.0457(9) 0.0723(11) -0.0173(8) 0.0314(8) -0.0112(7)
F5 0.0321(8) 0.0260(7) 0.0721(10) -0.0070(7) 0.0061(7) 0.0000(6)
O4 0.0313(9) 0.0256(8) 0.0340(8) -0.0065(6) 0.0104(6) -0.0126(6)
F10 0.0412(8) 0.0365(8) 0.0481(8) 0.0033(6) -0.0200(7) 0.0060(6)
F3 0.0265(8) 0.0833(13) 0.0758(12) 0.0375(10) -0.0134(8) -0.0248(8)
O10 0.0252(8) 0.0350(8) 0.0256(7) 0.0036(6) 0.0072(6) -0.0039(6)
O1 0.0152(7) 0.0469(10) 0.0314(8) 0.0130(7) 0.0019(6) -0.0041(6)
O8 0.0539(12) 0.0233(8) 0.0531(11) 0.0169(7) -0.0075(9) -0.0005(8)
O12 0.0466(10) 0.0164(7) 0.0291(8) 0.0008(6) 0.0026(7) 0.0075(7)
O11 0.0488(10) 0.0284(8) 0.0175(7) 0.0058(6) 0.0034(6) 0.0129(7)
F1 0.0417(10) 0.0992(15) 0.0611(11) 0.0472(10) -0.0274(8) -0.0196(9)
O5 0.0643(12) 0.0496(11) 0.0161(7) 0.0011(7) -0.0032(7) -0.0240(9)
O6 0.0275(9) 0.0353(9) 0.0675(12) -0.0158(8) -0.0019(8) 0.0018(7)
O7 0.0649(13) 0.0333(9) 0.0449(10) 0.0045(8) 0.0365(9) 0.0099(9)
O3 0.0477(11) 0.0367(10) 0.0565(11) 0.0082(8) 0.0134(9) 0.0179(8)
O9 0.0219(9) 0.0578(13) 0.0860(15) 0.0161(11) 0.0050(9) 0.0103(8)
C44 0.0112(8) 0.0166(8) 0.0139(8) 0.0002(6) 0.0009(6) 0.0014(6)
C45 0.0167(9) 0.0191(9) 0.0126(8) 0.0000(6) -0.0020(6) 0.0034(7)
C71 0.0118(9) 0.0207(9) 0.0217(9) -0.0072(7) 0.0029(7) -0.0008(7)
F2 0.0595(12) 0.0956(15) 0.0641(12) -0.0334(11) -0.0130(9) -0.0131(11)
C70 0.0126(8) 0.0135(8) 0.0164(8) 0.0002(6) -0.0002(6) -0.0013(6)
C36 0.0150(9) 0.0166(9) 0.0212(9) -0.0042(7) -0.0037(7) 0.0044(7)
C51 0.0146(9) 0.0164(8) 0.0150(8) -0.0013(6) -0.0034(6) 0.0022(7)
C76 0.0227(10) 0.0191(9) 0.0300(10) -0.0043(8) 0.0066(8) -0.0036(8)
C50 0.0177(9) 0.0242(10) 0.0244(9) 0.0020(7) -0.0025(7) 0.0023(8)
C52 0.0204(10) 0.0203(9) 0.0182(9) -0.0011(7) -0.0008(7) -0.0003(7)
C49 0.0169(10) 0.0380(12) 0.0302(11) 0.0037(9) -0.0018(8) 0.0073(9)
C30 0.0152(9) 0.0164(8) 0.0182(8) -0.0004(6) -0.0033(6) 0.0030(7)
C56 0.0199(10) 0.0200(9) 0.0202(9) -0.0001(7) -0.0029(7) -0.0014(7)
C77 0.0126(8) 0.0161(8) 0.0176(8) -0.0016(6) -0.0009(6) 0.0006(7)
C46 0.0230(10) 0.0198(9) 0.0177(9) 0.0032(7) -0.0015(7) 0.0014(7)
C58 0.0154(9) 0.0151(8) 0.0174(8) -0.0013(6) -0.0031(6) 0.0018(7)
C2 0.0152(9) 0.0146(8) 0.0138(8) -0.0001(6) 0.0013(6) -0.0019(7)
C10 0.0147(9) 0.0142(8) 0.0165(8) -0.0023(6) -0.0020(6) 0.0014(7)
C16 0.0142(9) 0.0156(8) 0.0147(8) -0.0016(6) -0.0007(6) -0.0008(7)
C85 0.0288(11) 0.0215(10) 0.0250(10) -0.0029(8) -0.0003(8) -0.0057(8)
C29 0.0133(8) 0.0172(9) 0.0209(9) 0.0010(7) 0.0013(7) -0.0013(7)
C26 0.0272(11) 0.0180(9) 0.0235(10) -0.0019(7) -0.0050(8) -0.0074(8)
C57 0.0143(8) 0.0136(8) 0.0137(8) 0.0014(6) -0.0005(6) -0.0015(6)
C35 0.0280(11) 0.0211(10) 0.0334(11) -0.0028(8) 0.0096(9) -0.0017(8)
C11 0.0210(10) 0.0217(9) 0.0172(9) 0.0018(7) -0.0010(7) -0.0008(7)
C40 0.0287(11) 0.0266(10) 0.0233(10) 0.0020(8) -0.0066(8) 0.0069(9)
C43 0.0117(8) 0.0142(8) 0.0127(7) 0.0011(6) -0.0004(6) -0.0003(6)
C78 0.0173(9) 0.0229(9) 0.0197(9) -0.0037(7) 0.0009(7) -0.0009(7)
C18 0.0199(10) 0.0243(10) 0.0185(9) -0.0014(7) -0.0006(7) 0.0008(8)
C64 0.0141(8) 0.0130(8) 0.0205(9) 0.0011(6) -0.0022(6) -0.0018(6)
C63 0.0227(10) 0.0182(9) 0.0276(10) 0.0027(7) 0.0027(8) 0.0018(7)
C4 0.0157(9) 0.0173(9) 0.0166(8) -0.0042(6) -0.0019(6) -0.0014(7)
C17 0.0142(8) 0.0134(8) 0.0176(8) -0.0005(6) -0.0025(6) -0.0021(6)
C39 0.0258(11) 0.0315(11) 0.0305(11) -0.0072(8) -0.0138(9) 0.0077(9)
C27 0.0243(10) 0.0211(9) 0.0180(9) -0.0025(7) -0.0069(7) -0.0026(8)
C61 0.0300(11) 0.0200(10) 0.0331(11) -0.0051(8) -0.0091(9) 0.0107(8)
C41 0.0199(10) 0.0206(9) 0.0256(10) 0.0022(7) -0.0039(7) 0.0028(7)
C23 0.0142(9) 0.0146(8) 0.0170(8) -0.0016(6) -0.0013(6) -0.0023(7)
C15 0.0209(9) 0.0168(9) 0.0198(9) 0.0004(7) -0.0026(7) -0.0023(7)
C5 0.0210(10) 0.0253(10) 0.0205(9) -0.0055(7) 0.0013(7) -0.0033(8)
C82 0.0174(9) 0.0240(10) 0.0190(9) 0.0022(7) 0.0013(7) 0.0021(7)
C24 0.0327(12) 0.0183(9) 0.0301(11) 0.0053(8) -0.0170(9) -0.0054(8)
C60 0.0184(10) 0.0292(10) 0.0242(10) -0.0096(8) -0.0011(7) 0.0065(8)
C59 0.0192(9) 0.0205(9) 0.0178(9) -0.0033(7) -0.0002(7) 0.0014(7)
C20 0.0237(11) 0.0223(10) 0.0331(11) -0.0028(8) -0.0073(8) 0.0061(8)
C13 0.0205(10) 0.0267(10) 0.0276(10) -0.0051(8) -0.0097(8) 0.0005(8)
C1 0.0246(10) 0.0200(9) 0.0164(9) 0.0014(7) 0.0046(7) -0.0018(8)
C19 0.0205(10) 0.0322(11) 0.0291(11) -0.0060(8) 0.0009(8) 0.0066(8)
C79 0.0132(9) 0.0347(11) 0.0301(10) -0.0075(9) 0.0018(7) -0.0019(8)
C33 0.0304(11) 0.0185(9) 0.0252(10) -0.0042(7) -0.0080(8) 0.0056(8)
C47 0.0353(12) 0.0198(9) 0.0243(10) 0.0049(7) -0.0034(8) 0.0060(8)
C48 0.0303(11) 0.0308(11) 0.0257(10) 0.0025(8) -0.0024(8) 0.0157(9)
C3 0.0151(8) 0.0135(8) 0.0133(8) 0.0008(6) -0.0001(6) -0.0013(6)
C9 0.0270(11) 0.0206(10) 0.0255(10) -0.0026(7) 0.0032(8) 0.0020(8)
C12 0.0255(11) 0.0347(11) 0.0190(9) 0.0014(8) -0.0077(8) 0.0011(9)
C28 0.0252(10) 0.0174(9) 0.0167(9) 0.0004(7) -0.0031(7) -0.0014(7)
C55 0.0270(11) 0.0195(9) 0.0292(10) -0.0033(8) -0.0065(8) -0.0024(8)
C42 0.0135(8) 0.0187(9) 0.0159(8) 0.0032(6) 0.0013(6) -0.0021(7)
C53 0.0233(10) 0.0319(11) 0.0180(9) -0.0053(8) 0.0000(7) 0.0021(8)
C34 0.0377(13) 0.0254(11) 0.0306(11) -0.0051(8) 0.0112(9) 0.0047(9)
C72 0.0308(12) 0.0429(13) 0.0285(11) -0.0151(9) -0.0070(9) 0.0127(10)
C14 0.0196(10) 0.0195(9) 0.0308(10) -0.0034(8) -0.0043(8) -0.0034(8)
C62 0.0336(12) 0.0176(9) 0.0329(11) 0.0034(8) -0.0014(9) 0.0029(8)
C80 0.0183(10) 0.0382(12) 0.0300(11) -0.0056(9) -0.0085(8) 0.0037(9)
C65 0.0174(10) 0.0343(11) 0.0222(9) -0.0040(8) -0.0009(7) -0.0027(8)
C69 0.0174(9) 0.0191(9) 0.0350(11) -0.0058(8) 0.0020(8) -0.0001(7)
C54 0.0268(11) 0.0268(10) 0.0253(10) -0.0104(8) -0.0060(8) 0.0021(8)
C8 0.0396(13) 0.0232(11) 0.0372(12) -0.0046(9) -0.0004(10) 0.0109(10)
C75 0.0236(11) 0.0205(10) 0.0504(14) -0.0099(9) 0.0127(9) -0.0061(8)
C38 0.0167(10) 0.0373(12) 0.0372(12) -0.0072(9) -0.0055(8) -0.0022(9)
C31 0.0233(11) 0.0210(10) 0.0357(11) -0.0016(8) 0.0086(8) -0.0019(8)
C32 0.0285(11) 0.0189(10) 0.0463(13) -0.0023(9) 0.0037(10) -0.0047(9)
C22 0.0220(10) 0.0211(9) 0.0199(9) 0.0022(7) 0.0010(7) 0.0017(8)
C25 0.0436(13) 0.0176(10) 0.0316(11) 0.0069(8) -0.0164(10) -0.0090(9)
C81 0.0242(11) 0.0370(12) 0.0197(10) -0.0008(8) -0.0051(8) 0.0058(9)
C74 0.0206(11) 0.0372(13) 0.0536(14) -0.0296(11) 0.0084(10) -0.0044(9)
C73 0.0391(14) 0.0614(17) 0.0356(13) -0.0302(12) -0.0079(10) 0.0113(12)
N1 0.0504(16) 0.0727(18) 0.0401(13) 0.0086(12) 0.0040(11) 0.0050(14)
C37 0.0157(9) 0.0316(11) 0.0243(10) -0.0019(8) -0.0005(7) 0.0013(8)
C68 0.0153(10) 0.0231(10) 0.0532(14) -0.0037(9) -0.0049(9) 0.0006(8)
C87 0.0523(17) 0.0422(14) 0.0202(11) 0.0069(9) 0.0021(10) -0.0068(12)
C86 0.0238(11) 0.0216(10) 0.0323(11) 0.0011(8) 0.0086(8) 0.0033(8)
C7 0.0288(12) 0.0387(13) 0.0414(13) -0.0167(10) 0.0007(10) 0.0122(10)
C21 0.0296(11) 0.0231(10) 0.0233(10) 0.0049(8) -0.0053(8) 0.0042(8)
C67 0.0206(11) 0.0318(12) 0.0417(12) 0.0038(9) -0.0146(9) -0.0059(9)
C83 0.0270(13) 0.0610(18) 0.0397(14) 0.0157(12) -0.0094(10) -0.0098(12)
C6 0.0204(11) 0.0421(13) 0.0303(11) -0.0148(9) 0.0046(8) -0.0018(9)
C88 0.0607(18) 0.0450(15) 0.0310(13) 0.0051(11) -0.0031(12) 0.0054(13)
C66 0.0285(12) 0.0482(14) 0.0242(10) -0.0047(9) -0.0065(8) -0.0073(10)
C84 0.112(2) 0.0363(13) 0.0352(13) 0.0068(11) -0.0048(14) -0.0341(15)
F7 0.090(3) 0.0133(14) 0.045(3) -0.0050(15) 0.0054(19) -0.0141(17)
F8 0.064(2) 0.078(3) 0.060(2) 0.0164(19) -0.0202(16) -0.0412(18)
F9 0.117(3) 0.0489(18) 0.0278(13) -0.0078(11) -0.0047(16) -0.025(2)
F7A 0.107(5) 0.022(3) 0.042(4) -0.009(3) 0.009(3) -0.029(3)
F8A 0.118(4) 0.044(3) 0.046(3) 0.001(2) -0.032(3) -0.036(3)
F9A 0.148(5) 0.031(3) 0.032(3) -0.012(2) 0.036(3) -0.022(3)

loop_
_atom_type_symbol
_atom_type_description
_atom_type_scat_dispersion_real
_atom_type_scat_dispersion_imag
_atom_type_scat_source
C C 0.0033 0.0016 'International Tables Vol C Tables 4.2.6.8 and 6.1.1.4'
H H 0.0000 0.0000 'International Tables Vol C Tables 4.2.6.8 and 6.1.1.4'
F F 0.0171 0.0103 'International Tables Vol C Tables 4.2.6.8 and 6.1.1.4'
N N 0.0061 0.0033 'International Tables Vol C Tables 4.2.6.8 and 6.1.1.4'
O O 0.0106 0.0060 'International Tables Vol C Tables 4.2.6.8 and 6.1.1.4'
P P 0.1023 0.0942 'International Tables Vol C Tables 4.2.6.8 and 6.1.1.4'
Pb Pb -3.3944 10.1111 'International Tables Vol C Tables 4.2.6.8 and 6.1.1.4'
S S 0.1246 0.1234 'International Tables Vol C Tables 4.2.6.8 and 6.1.1.4'

loop_
_geom_angle_atom_site_label_1
_geom_angle_atom_site_label_2
_geom_angle_atom_site_label_3
_geom_angle
_geom_angle_site_symmetry_1
_geom_angle_site_symmetry_3
_geom_angle_publ_flag
P2 Pb1 P3 77.348(13) . . ?
P1 Pb1 P3 72.800(13) . . ?
P1 Pb1 P2 71.678(12) . . ?
P1 Pb1 O8 162.99(4) . . ?
O1 Pb1 P3 157.61(4) . . ?
O1 Pb1 P2 80.56(3) . . ?
O1 Pb1 P1 103.61(4) . . ?
O1 Pb1 O8 93.04(5) . . ?
O1 Pb1 O5 85.16(5) . . ?
O8 Pb1 P3 93.11(4) . . ?
O8 Pb1 P2 115.30(4) . . ?
O5 Pb1 P3 117.01(4) . . ?
O5 Pb1 P2 157.85(4) . . ?
O5 Pb1 P1 95.61(4) . . ?
O5 Pb1 O8 82.13(6) . . ?
P4 Pb2 P6 75.120(12) . . ?
P5 Pb2 P6 73.613(12) . . ?
P5 Pb2 P4 73.030(12) . . ?
O2 Pb2 P6 145.94(3) . . ?
O2 Pb2 P4 81.79(3) . . ?
O2 Pb2 P5 122.94(3) . . ?
O4 Pb2 P6 127.88(4) . . ?
O4 Pb2 P4 138.40(3) . . ?
O4 Pb2 P5 81.13(3) . . ?
O4 Pb2 O2 85.82(5) . . ?
O4 Pb2 O7 80.64(5) . . ?
O7 Pb2 P6 81.74(4) . . ?
O7 Pb2 P4 140.77(4) . . ?
O7 Pb2 P5 129.67(4) . . ?
O7 Pb2 O2 101.93(5) . . ?
C71 P6 Pb2 120.30(7) . . ?
C71 P6 C70 102.12(8) . . ?
C71 P6 C77 101.51(8) . . ?
C70 P6 Pb2 116.95(6) . . ?
C77 P6 Pb2 107.04(6) . . ?
C77 P6 C70 107.34(8) . . ?
C44 P4 Pb2 118.78(6) . . ?
C45 P4 Pb2 122.90(6) . . ?
C45 P4 C44 100.39(8) . . ?
C45 P4 C51 103.89(8) . . ?
C51 P4 Pb2 101.49(6) . . ?
C51 P4 C44 107.95(8) . . ?
C58 P5 Pb2 103.95(6) . . ?
C58 P5 C57 107.76(8) . . ?
C57 P5 Pb2 118.71(6) . . ?
C64 P5 Pb2 118.68(6) . . ?
C64 P5 C58 104.39(8) . . ?
C64 P5 C57 102.21(8) . . ?
C36 P3 Pb1 103.33(6) . . ?
C36 P3 C30 106.14(8) . . ?
C36 P3 C29 106.06(9) . . ?
C30 P3 Pb1 117.84(6) . . ?
C30 P3 C29 105.52(8) . . ?
C29 P3 Pb1 116.86(6) . . ?
C16 P2 Pb1 110.64(6) . . ?
C17 P2 Pb1 124.22(6) . . ?
C17 P2 C16 106.14(8) . . ?
C23 P2 Pb1 106.44(6) . . ?
C23 P2 C16 105.40(8) . . ?
C23 P2 C17 102.31(8) . . ?
O8 S3 C84 103.68(13) . . ?
O7 S3 O8 115.68(11) . . ?
O7 S3 C84 101.95(13) . . ?
O9 S3 O8 113.98(12) . . ?
O9 S3 O7 115.38(13) . . ?
O9 S3 C84 103.71(16) . . ?
C10 P1 Pb1 112.55(6) . . ?
C10 P1 C3 108.14(8) . . ?
C4 P1 Pb1 109.21(6) . . ?
C4 P1 C10 106.62(8) . . ?
C4 P1 C3 102.82(8) . . ?
C3 P1 Pb1 116.65(6) . . ?
O10 S4 O12 115.37(9) . . ?
O10 S4 O11 115.60(9) . . ?
O10 S4 C86 102.05(9) . . ?
O12 S4 C86 102.65(10) . . ?
O11 S4 O12 114.95(9) . . ?
O11 S4 C86 103.41(10) . . ?
O2 S1 O1 114.81(9) . . ?
O2 S1 C83 102.93(11) . . ?
O1 S1 C83 102.19(11) . . ?
O3 S1 O2 115.43(10) . . ?
O3 S1 O1 114.70(11) . . ?
O3 S1 C83 104.33(13) . . ?
O4 S2 O5 114.02(10) . . ?
O4 S2 C85 102.28(9) . . ?
O5 S2 C85 102.33(10) . . ?
O6 S2 O4 115.56(11) . . ?
O6 S2 O5 115.79(12) . . ?
O6 S2 C85 104.22(10) . . ?
S1 O2 Pb2 164.15(10) . . ?
S2 O4 Pb2 148.83(9) . . ?
S1 O1 Pb1 144.40(9) . . ?
S3 O8 Pb1 155.70(11) . . ?
S2 O5 Pb1 147.77(11) . . ?
S3 O7 Pb2 136.73(11) . . ?
P4 C44 H44A 107.3 . . ?
P4 C44 H44B 107.3 . . ?
H44A C44 H44B 106.9 . . ?
C43 C44 P4 120.28(12) . . ?
C43 C44 H44A 107.3 . . ?
C43 C44 H44B 107.3 . . ?
C50 C45 P4 119.55(14) . . ?
C46 C45 P4 120.54(15) . . ?
C46 C45 C50 119.81(17) . . ?
C76 C71 P6 120.18(15) . . ?
C72 C71 P6 120.48(16) . . ?
C72 C71 C76 119.33(18) . . ?
P6 C70 H70A 107.2 . . ?
P6 C70 H70B 107.2 . . ?
H70A C70 H70B 106.8 . . ?
C43 C70 P6 120.47(12) . . ?
C43 C70 H70A 107.2 . . ?
C43 C70 H70B 107.2 . . ?
C41 C36 P3 116.72(15) . . ?
C41 C36 C37 119.42(18) . . ?
C37 C36 P3 123.76(15) . . ?
C52 C51 P4 115.19(14) . . ?
C56 C51 P4 125.85(14) . . ?
C56 C51 C52 118.96(17) . . ?
C71 C76 H76 119.9 . . ?
C75 C76 C71 120.3(2) . . ?
C75 C76 H76 119.9 . . ?
C45 C50 H50 119.9 . . ?
C49 C50 C45 120.15(19) . . ?
C49 C50 H50 119.9 . . ?
C51 C52 H52 119.7 . . ?
C53 C52 C51 120.64(18) . . ?
C53 C52 H52 119.7 . . ?
C50 C49 H49 120.1 . . ?
C50 C49 C48 119.9(2) . . ?
C48 C49 H49 120.1 . . ?
C35 C30 P3 123.05(15) . . ?
C31 C30 P3 118.54(14) . . ?
C31 C30 C35 118.40(18) . . ?
C51 C56 H56 120.0 . . ?
C55 C56 C51 120.10(18) . . ?
C55 C56 H56 120.0 . . ?
C78 C77 P6 116.62(13) . . ?
C82 C77 P6 124.66(14) . . ?
C82 C77 C78 118.71(17) . . ?
C45 C46 H46 120.1 . . ?
C45 C46 C47 119.72(19) . . ?
C47 C46 H46 120.1 . . ?
C63 C58 P5 115.49(14) . . ?
C59 C58 P5 125.05(14) . . ?
C59 C58 C63 119.46(17) . . ?
C29 C2 C16 111.97(14) . . ?
C1 C2 C16 107.55(14) . . ?
C1 C2 C29 107.11(14) . . ?
C1 C2 C3 106.08(14) . . ?
C3 C2 C16 113.29(14) . . ?
C3 C2 C29 110.44(14) . . ?
C11 C10 P1 116.72(14) . . ?
C15 C10 P1 123.60(14) . . ?
C15 C10 C11 119.64(17) . . ?
P2 C16 H16A 107.9 . . ?
P2 C16 H16B 107.9 . . ?
C2 C16 P2 117.56(12) . . ?
C2 C16 H16A 107.9 . . ?
C2 C16 H16B 107.9 . . ?
H16A C16 H16B 107.2 . . ?
F6 C85 S2 110.91(14) . . ?
F4 C85 S2 111.04(15) . . ?
F4 C85 F6 107.84(17) . . ?
F4 C85 F5 108.08(18) . . ?
F5 C85 S2 111.06(14) . . ?
F5 C85 F6 107.78(17) . . ?
P3 C29 H29A 108.3 . . ?
P3 C29 H29B 108.3 . . ?
C2 C29 P3 115.72(12) . . ?
C2 C29 H29A 108.3 . . ?
C2 C29 H29B 108.3 . . ?
H29A C29 H29B 107.4 . . ?
C27 C26 H26 120.0 . . ?
C25 C26 H26 120.0 . . ?
C25 C26 C27 119.90(18) . . ?
P5 C57 H57A 107.1 . . ?
P5 C57 H57B 107.1 . . ?
H57A C57 H57B 106.8 . . ?
C43 C57 P5 121.08(12) . . ?
C43 C57 H57A 107.1 . . ?
C43 C57 H57B 107.1 . . ?
C30 C35 H35 119.8 . . ?
C34 C35 C30 120.32(19) . . ?
C34 C35 H35 119.8 . . ?
C10 C11 H11 120.0 . . ?
C12 C11 C10 119.95(18) . . ?
C12 C11 H11 120.0 . . ?
C39 C40 H40 120.1 . . ?
C39 C40 C41 119.8(2) . . ?
C41 C40 H40 120.1 . . ?
C44 C43 C70 112.46(14) . . ?
C44 C43 C57 112.53(14) . . ?
C44 C43 C42 104.54(14) . . ?
C57 C43 C70 113.05(14) . . ?
C42 C43 C70 106.66(14) . . ?
C42 C43 C57 106.88(13) . . ?
C77 C78 H78 119.7 . . ?
C79 C78 C77 120.59(18) . . ?
C79 C78 H78 119.7 . . ?
C17 C18 H18 120.0 . . ?
C17 C18 C19 120.05(18) . . ?
C19 C18 H18 120.0 . . ?
C65 C64 P5 120.08(14) . . ?
C69 C64 P5 120.30(14) . . ?
C69 C64 C65 119.54(17) . . ?
C58 C63 H63 119.9 . . ?
C62 C63 C58 120.20(19) . . ?
C62 C63 H63 119.9 . . ?
C5 C4 P1 119.21(15) . . ?
C5 C4 C9 119.52(18) . . ?
C9 C4 P1 121.22(14) . . ?
C18 C17 P2 117.75(14) . . ?
C18 C17 C22 119.07(17) . . ?
C22 C17 P2 122.93(14) . . ?
C40 C39 H39 119.9 . . ?
C40 C39 C38 120.26(19) . . ?
C38 C39 H39 119.9 . . ?
C26 C27 H27 119.8 . . ?
C28 C27 C26 120.41(17) . . ?
C28 C27 H27 119.8 . . ?
C60 C61 H61 120.2 . . ?
C62 C61 H61 120.2 . . ?
C62 C61 C60 119.62(19) . . ?
C36 C41 H41 119.8 . . ?
C40 C41 C36 120.40(19) . . ?
C40 C41 H41 119.8 . . ?
C24 C23 P2 119.15(14) . . ?
C28 C23 P2 121.59(14) . . ?
C28 C23 C24 119.10(17) . . ?
C10 C15 H15 120.2 . . ?
C14 C15 C10 119.66(18) . . ?
C14 C15 H15 120.2 . . ?
C4 C5 H5 119.9 . . ?
C6 C5 C4 120.3(2) . . ?
C6 C5 H5 119.9 . . ?
C77 C82 H82 119.8 . . ?
C81 C82 C77 120.44(18) . . ?
C81 C82 H82 119.8 . . ?
C23 C24 H24 119.7 . . ?
C25 C24 C23 120.55(18) . . ?
C25 C24 H24 119.7 . . ?
C61 C60 H60 119.5 . . ?
C61 C60 C59 121.06(19) . . ?
C59 C60 H60 119.5 . . ?
C58 C59 H59 120.3 . . ?
C60 C59 C58 119.42(18) . . ?
C60 C59 H59 120.3 . . ?
C19 C20 H20 120.2 . . ?
C19 C20 C21 119.68(19) . . ?
C21 C20 H20 120.2 . . ?
C12 C13 H13 120.0 . . ?
C12 C13 C14 119.97(18) . . ?
C14 C13 H13 120.0 . . ?
C2 C1 H1A 109.5 . . ?
C2 C1 H1B 109.5 . . ?
C2 C1 H1C 109.5 . . ?
H1A C1 H1B 109.5 . . ?
H1A C1 H1C 109.5 . . ?
H1B C1 H1C 109.5 . . ?
C18 C19 H19 119.7 . . ?
C20 C19 C18 120.68(19) . . ?
C20 C19 H19 119.7 . . ?
C78 C79 H79 119.9 . . ?
C78 C79 C80 120.16(19) . . ?
C80 C79 H79 119.9 . . ?
C34 C33 H33 120.3 . . ?
C32 C33 H33 120.3 . . ?
C32 C33 C34 119.48(19) . . ?
C46 C47 H47 119.9 . . ?
C48 C47 C46 120.1(2) . . ?
C48 C47 H47 119.9 . . ?
C49 C48 H48 119.9 . . ?
C47 C48 C49 120.28(19) . . ?
C47 C48 H48 119.9 . . ?
P1 C3 H3A 107.6 . . ?
P1 C3 H3B 107.6 . . ?
C2 C3 P1 118.97(12) . . ?
C2 C3 H3A 107.6 . . ?
C2 C3 H3B 107.6 . . ?
H3A C3 H3B 107.0 . . ?
C4 C9 H9 120.2 . . ?
C8 C9 C4 119.6(2) . . ?
C8 C9 H9 120.2 . . ?
C11 C12 H12 119.8 . . ?
C13 C12 C11 120.37(18) . . ?
C13 C12 H12 119.8 . . ?
C27 C28 C23 120.11(17) . . ?
C27 C28 H28 119.9 . . ?
C23 C28 H28 119.9 . . ?
C56 C55 H55 119.9 . . ?
C54 C55 C56 120.27(19) . . ?
C54 C55 H55 119.9 . . ?
C43 C42 H42A 109.5 . . ?
C43 C42 H42B 109.5 . . ?
C43 C42 H42C 109.5 . . ?
H42A C42 H42B 109.5 . . ?
H42A C42 H42C 109.5 . . ?
H42B C42 H42C 109.5 . . ?
C52 C53 H53 120.0 . . ?
C54 C53 C52 119.98(19) . . ?
C54 C53 H53 120.0 . . ?
C35 C34 H34 119.7 . . ?
C33 C34 C35 120.6(2) . . ?
C33 C34 H34 119.7 . . ?
C71 C72 H72 120.2 . . ?
C71 C72 C73 119.7(2) . . ?
C73 C72 H72 120.2 . . ?
C15 C14 H14 119.8 . . ?
C13 C14 C15 120.39(19) . . ?
C13 C14 H14 119.8 . . ?
C63 C62 H62 119.9 . . ?
C61 C62 C63 120.2(2) . . ?
C61 C62 H62 119.9 . . ?
C79 C80 H80 120.1 . . ?
C81 C80 C79 119.75(19) . . ?
C81 C80 H80 120.1 . . ?
C64 C65 H65 120.1 . . ?
C66 C65 C64 119.74(19) . . ?
C66 C65 H65 120.1 . . ?
C64 C69 H69 120.0 . . ?
C68 C69 C64 119.99(19) . . ?
C68 C69 H69 120.0 . . ?
C55 C54 H54 120.0 . . ?
C53 C54 C55 120.04(18) . . ?
C53 C54 H54 120.0 . . ?
C9 C8 H8 119.9 . . ?
C7 C8 C9 120.2(2) . . ?
C7 C8 H8 119.9 . . ?
C76 C75 H75 120.1 . . ?
C74 C75 C76 119.8(2) . . ?
C74 C75 H75 120.1 . . ?
C39 C38 H38 119.8 . . ?
C39 C38 C37 120.4(2) . . ?
C37 C38 H38 119.8 . . ?
C30 C31 H31 119.6 . . ?
C30 C31 C32 120.71(19) . . ?
C32 C31 H31 119.6 . . ?
C33 C32 C31 120.4(2) . . ?
C33 C32 H32 119.8 . . ?
C31 C32 H32 119.8 . . ?
C17 C22 H22 119.8 . . ?
C21 C22 C17 120.31(18) . . ?
C21 C22 H22 119.8 . . ?
C26 C25 C24 119.91(19) . . ?
C26 C25 H25 120.0 . . ?
C24 C25 H25 120.0 . . ?
C82 C81 H81 119.8 . . ?
C80 C81 C82 120.33(19) . . ?
C80 C81 H81 119.8 . . ?
C75 C74 H74 119.9 . . ?
C73 C74 C75 120.3(2) . . ?
C73 C74 H74 119.9 . . ?
C72 C73 H73 119.7 . . ?
C74 C73 C72 120.6(2) . . ?
C74 C73 H73 119.7 . . ?
C36 C37 H37 120.2 . . ?
C38 C37 C36 119.7(2) . . ?
C38 C37 H37 120.2 . . ?
C69 C68 H68 119.9 . . ?
C67 C68 C69 120.3(2) . . ?
C67 C68 H68 119.9 . . ?
N1 C87 C88 179.0(3) . . ?
F12 C86 S4 111.53(15) . . ?
F11 C86 S4 112.18(15) . . ?
F11 C86 F12 106.59(16) . . ?
F10 C86 S4 111.78(14) . . ?
F10 C86 F12 106.92(17) . . ?
F10 C86 F11 107.52(19) . . ?
C8 C7 H7 119.9 . . ?
C6 C7 C8 120.3(2) . . ?
C6 C7 H7 119.9 . . ?
C20 C21 C22 120.20(19) . . ?
C20 C21 H21 119.9 . . ?
C22 C21 H21 119.9 . . ?
C68 C67 H67 120.0 . . ?
C68 C67 C66 120.07(19) . . ?
C66 C67 H67 120.0 . . ?
F3 C83 S1 112.24(18) . . ?
F3 C83 F1 107.3(2) . . ?
F1 C83 S1 111.7(2) . . ?
F2 C83 S1 111.00(18) . . ?
F2 C83 F3 106.4(2) . . ?
F2 C83 F1 108.0(2) . . ?
C5 C6 H6 120.0 . . ?
C7 C6 C5 120.1(2) . . ?
C7 C6 H6 120.0 . . ?
C87 C88 H88A 109.5 . . ?
C87 C88 H88B 109.5 . . ?
C87 C88 H88C 109.5 . . ?
H88A C88 H88B 109.5 . . ?
H88A C88 H88C 109.5 . . ?
H88B C88 H88C 109.5 . . ?
C65 C66 C67 120.3(2) . . ?
C65 C66 H66 119.8 . . ?
C67 C66 H66 119.8 . . ?
F7 C84 S3 106.6(3) . . ?
F7 C84 F8 110.2(4) . . ?
F8 C84 S3 103.0(3) . . ?
F9 C84 S3 115.4(2) . . ?
F9 C84 F7 120.2(5) . . ?
F9 C84 F8 99.8(3) . . ?
F7A C84 S3 122.6(6) . . ?
F7A C84 F9A 93.4(9) . . ?
F8A C84 S3 128.8(5) . . ?
F8A C84 F7A 95.6(7) . . ?
F8A C84 F9A 109.1(5) . . ?
F9A C84 S3 101.8(3) . . ?

loop_
_geom_bond_atom_site_label_1
_geom_bond_atom_site_label_2
_geom_bond_distance
_geom_bond_site_symmetry_2
_geom_bond_publ_flag
Pb1 P3 2.9261(5) . ?
Pb1 P2 2.8844(4) . ?
Pb1 P1 2.8277(4) . ?
Pb1 O1 2.6542(15) . ?
Pb1 O8 2.8398(15) . ?
Pb1 O5 2.7722(15) . ?
Pb2 P6 2.9158(5) . ?
Pb2 P4 2.9075(5) . ?
Pb2 P5 2.8441(4) . ?
Pb2 O2 2.7889(14) . ?
Pb2 O4 2.6707(14) . ?
Pb2 O7 2.7375(17) . ?
P6 C71 1.8202(19) . ?
P6 C70 1.8462(18) . ?
P6 C77 1.8250(18) . ?
P4 C44 1.8402(17) . ?
P4 C45 1.8217(18) . ?
P4 C51 1.8241(18) . ?
P5 C58 1.8240(18) . ?
P5 C57 1.8484(17) . ?
P5 C64 1.8159(18) . ?
P3 C36 1.8182(19) . ?
P3 C30 1.8295(18) . ?
P3 C29 1.8441(18) . ?
P2 C16 1.8417(18) . ?
P2 C17 1.8280(18) . ?
P2 C23 1.8211(18) . ?
S3 O8 1.4370(16) . ?
S3 O7 1.4311(16) . ?
S3 O9 1.4147(18) . ?
S3 C84 1.801(3) . ?
P1 C10 1.8219(18) . ?
P1 C4 1.8172(19) . ?
P1 C3 1.8480(17) . ?
S4 O10 1.4401(15) . ?
S4 O12 1.4450(15) . ?
S4 O11 1.4404(14) . ?
S4 C86 1.824(2) . ?
S1 O2 1.4404(14) . ?
S1 O1 1.4451(15) . ?
S1 O3 1.4312(18) . ?
S1 C83 1.806(3) . ?
S2 O4 1.4440(15) . ?
S2 O5 1.4442(17) . ?
S2 O6 1.4262(18) . ?
S2 C85 1.826(2) . ?
F6 C85 1.334(2) . ?
F12 C86 1.340(2) . ?
F4 C85 1.322(2) . ?
F11 C86 1.339(2) . ?
F5 C85 1.331(3) . ?
F10 C86 1.335(3) . ?
F3 C83 1.329(3) . ?
F1 C83 1.340(3) . ?
C44 H44A 0.9900 . ?
C44 H44B 0.9900 . ?
C44 C43 1.543(2) . ?
C45 C50 1.400(3) . ?
C45 C46 1.391(3) . ?
C71 C76 1.396(3) . ?
C71 C72 1.388(3) . ?
F2 C83 1.320(4) . ?
C70 H70A 0.9900 . ?
C70 H70B 0.9900 . ?
C70 C43 1.554(2) . ?
C36 C41 1.398(3) . ?
C36 C37 1.398(3) . ?
C51 C52 1.400(2) . ?
C51 C56 1.397(3) . ?
C76 H76 0.9500 . ?
C76 C75 1.394(3) . ?
C50 H50 0.9500 . ?
C50 C49 1.384(3) . ?
C52 H52 0.9500 . ?
C52 C53 1.390(3) . ?
C49 H49 0.9500 . ?
C49 C48 1.392(3) . ?
C30 C35 1.395(3) . ?
C30 C31 1.387(3) . ?
C56 H56 0.9500 . ?
C56 C55 1.394(3) . ?
C77 C78 1.399(3) . ?
C77 C82 1.398(2) . ?
C46 H46 0.9500 . ?
C46 C47 1.397(3) . ?
C58 C63 1.398(3) . ?
C58 C59 1.394(3) . ?
C2 C16 1.565(2) . ?
C2 C29 1.554(2) . ?
C2 C1 1.541(2) . ?
C2 C3 1.551(2) . ?
C10 C11 1.397(2) . ?
C10 C15 1.396(3) . ?
C16 H16A 0.9900 . ?
C16 H16B 0.9900 . ?
C29 H29A 0.9900 . ?
C29 H29B 0.9900 . ?
C26 H26 0.9500 . ?
C26 C27 1.386(3) . ?
C26 C25 1.379(3) . ?
C57 H57A 0.9900 . ?
C57 H57B 0.9900 . ?
C57 C43 1.549(2) . ?
C35 H35 0.9500 . ?
C35 C34 1.390(3) . ?
C11 H11 0.9500 . ?
C11 C12 1.391(3) . ?
C40 H40 0.9500 . ?
C40 C39 1.382(3) . ?
C40 C41 1.390(3) . ?
C43 C42 1.545(2) . ?
C78 H78 0.9500 . ?
C78 C79 1.387(3) . ?
C18 H18 0.9500 . ?
C18 C17 1.392(3) . ?
C18 C19 1.392(3) . ?
C64 C65 1.397(3) . ?
C64 C69 1.394(3) . ?
C63 H63 0.9500 . ?
C63 C62 1.390(3) . ?
C4 C5 1.393(3) . ?
C4 C9 1.396(3) . ?
C17 C22 1.400(3) . ?
C39 H39 0.9500 . ?
C39 C38 1.388(3) . ?
C27 H27 0.9500 . ?
C27 C28 1.386(3) . ?
C61 H61 0.9500 . ?
C61 C60 1.383(3) . ?
C61 C62 1.382(3) . ?
C41 H41 0.9500 . ?
C23 C24 1.393(3) . ?
C23 C28 1.391(2) . ?
C15 H15 0.9500 . ?
C15 C14 1.396(3) . ?
C5 H5 0.9500 . ?
C5 C6 1.387(3) . ?
C82 H82 0.9500 . ?
C82 C81 1.392(3) . ?
C24 H24 0.9500 . ?
C24 C25 1.390(3) . ?
C60 H60 0.9500 . ?
C60 C59 1.390(3) . ?
C59 H59 0.9500 . ?
C20 H20 0.9500 . ?
C20 C19 1.382(3) . ?
C20 C21 1.385(3) . ?
C13 H13 0.9500 . ?
C13 C12 1.383(3) . ?
C13 C14 1.385(3) . ?
C1 H1A 0.9800 . ?
C1 H1B 0.9800 . ?
C1 H1C 0.9800 . ?
C19 H19 0.9500 . ?
C79 H79 0.9500 . ?
C79 C80 1.392(3) . ?
C33 H33 0.9500 . ?
C33 C34 1.376(3) . ?
C33 C32 1.374(3) . ?
C47 H47 0.9500 . ?
C47 C48 1.383(3) . ?
C48 H48 0.9500 . ?
C3 H3A 0.9900 . ?
C3 H3B 0.9900 . ?
C9 H9 0.9500 . ?
C9 C8 1.391(3) . ?
C12 H12 0.9500 . ?
C28 H28 0.9500 . ?
C55 H55 0.9500 . ?
C55 C54 1.390(3) . ?
C42 H42A 0.9800 . ?
C42 H42B 0.9800 . ?
C42 H42C 0.9800 . ?
C53 H53 0.9500 . ?
C53 C54 1.384(3) . ?
C34 H34 0.9500 . ?
C72 H72 0.9500 . ?
C72 C73 1.398(3) . ?
C14 H14 0.9500 . ?
C62 H62 0.9500 . ?
C80 H80 0.9500 . ?
C80 C81 1.384(3) . ?
C65 H65 0.9500 . ?
C65 C66 1.388(3) . ?
C69 H69 0.9500 . ?
C69 C68 1.392(3) . ?
C54 H54 0.9500 . ?
C8 H8 0.9500 . ?
C8 C7 1.386(3) . ?
C75 H75 0.9500 . ?
C75 C74 1.378(4) . ?
C38 H38 0.9500 . ?
C38 C37 1.390(3) . ?
C31 H31 0.9500 . ?
C31 C32 1.391(3) . ?
C32 H32 0.9500 . ?
C22 H22 0.9500 . ?
C22 C21 1.392(3) . ?
C25 H25 0.9500 . ?
C81 H81 0.9500 . ?
C74 H74 0.9500 . ?
C74 C73 1.373(4) . ?
C73 H73 0.9500 . ?
N1 C87 1.134(4) . ?
C37 H37 0.9500 . ?
C68 H68 0.9500 . ?
C68 C67 1.376(3) . ?
C87 C88 1.464(4) . ?
C7 H7 0.9500 . ?
C7 C6 1.376(4) . ?
C21 H21 0.9500 . ?
C67 H67 0.9500 . ?
C67 C66 1.389(3) . ?
C6 H6 0.9500 . ?
C88 H88A 0.9800 . ?
C88 H88B 0.9800 . ?
C88 H88C 0.9800 . ?
C66 H66 0.9500 . ?
C84 F7 1.348(6) . ?
C84 F8 1.492(5) . ?
C84 F9 1.279(4) . ?
C84 F7A 1.313(11) . ?
C84 F8A 1.143(8) . ?
C84 F9A 1.544(7) . ?

loop_
_geom_torsion_atom_site_label_1
_geom_torsion_atom_site_label_2
_geom_torsion_atom_site_label_3
_geom_torsion_atom_site_label_4
_geom_torsion
_geom_torsion_site_symmetry_1
_geom_torsion_site_symmetry_2
_geom_torsion_site_symmetry_3
_geom_torsion_site_symmetry_4
_geom_torsion_publ_flag
Pb1 P3 C36 C41 -35.94(15) . . . . ?
Pb1 P3 C36 C37 140.45(15) . . . . ?
Pb1 P3 C30 C35 -165.93(15) . . . . ?
Pb1 P3 C30 C31 15.17(18) . . . . ?
Pb1 P3 C29 C2 34.22(15) . . . . ?
Pb1 P2 C16 C2 52.45(14) . . . . ?
Pb1 P2 C17 C18 32.66(17) . . . . ?
Pb1 P2 C17 C22 -153.12(13) . . . . ?
Pb1 P2 C23 C24 13.88(18) . . . . ?
Pb1 P2 C23 C28 -161.46(14) . . . . ?
Pb1 P1 C10 C11 29.66(16) . . . . ?
Pb1 P1 C10 C15 -152.80(14) . . . . ?
Pb1 P1 C4 C5 -16.87(16) . . . . ?
Pb1 P1 C4 C9 160.51(14) . . . . ?
Pb1 P1 C3 C2 33.73(15) . . . . ?
Pb2 P6 C71 C76 -154.06(13) . . . . ?
Pb2 P6 C71 C72 27.3(2) . . . . ?
Pb2 P6 C70 C43 27.29(15) . . . . ?
Pb2 P6 C77 C78 56.63(15) . . . . ?
Pb2 P6 C77 C82 -124.63(15) . . . . ?
Pb2 P4 C44 C43 19.46(16) . . . . ?
Pb2 P4 C45 C50 -172.83(12) . . . . ?
Pb2 P4 C45 C46 10.83(17) . . . . ?
Pb2 P4 C51 C52 47.95(14) . . . . ?
Pb2 P4 C51 C56 -131.78(16) . . . . ?
Pb2 P5 C58 C63 48.83(15) . . . . ?
Pb2 P5 C58 C59 -131.37(15) . . . . ?
Pb2 P5 C57 C43 23.14(16) . . . . ?
Pb2 P5 C64 C65 -163.55(14) . . . . ?
Pb2 P5 C64 C69 19.76(18) . . . . ?
P6 C71 C76 C75 -179.39(15) . . . . ?
P6 C71 C72 C73 178.86(19) . . . . ?
P6 C70 C43 C44 -82.74(17) . . . . ?
P6 C70 C43 C57 46.05(18) . . . . ?
P6 C70 C43 C42 163.23(12) . . . . ?
P6 C77 C78 C79 178.87(15) . . . . ?
P6 C77 C82 C81 -179.59(16) . . . . ?
P4 C44 C43 C70 53.21(18) . . . . ?
P4 C44 C43 C57 -75.85(17) . . . . ?
P4 C44 C43 C42 168.54(12) . . . . ?
P4 C45 C50 C49 -175.64(15) . . . . ?
P4 C45 C46 C47 175.80(14) . . . . ?
P4 C51 C52 C53 -179.13(15) . . . . ?
P4 C51 C56 C55 178.53(15) . . . . ?
P5 C58 C63 C62 -179.54(16) . . . . ?
P5 C58 C59 C60 178.64(14) . . . . ?
P5 C57 C43 C44 51.11(19) . . . . ?
P5 C57 C43 C70 -77.64(17) . . . . ?
P5 C57 C43 C42 165.31(12) . . . . ?
P5 C64 C65 C66 -174.60(17) . . . . ?
P5 C64 C69 C68 174.06(16) . . . . ?
P3 C36 C41 C40 175.20(15) . . . . ?
P3 C36 C37 C38 -175.21(16) . . . . ?
P3 C30 C35 C34 -179.55(17) . . . . ?
P3 C30 C31 C32 179.99(17) . . . . ?
P2 C17 C22 C21 -173.44(15) . . . . ?
P2 C23 C24 C25 -176.45(18) . . . . ?
P2 C23 C28 C27 174.72(15) . . . . ?
P1 C10 C11 C12 176.19(15) . . . . ?
P1 C10 C15 C14 -176.81(14) . . . . ?
P1 C4 C5 C6 176.35(15) . . . . ?
P1 C4 C9 C8 -175.99(16) . . . . ?
O2 S1 O1 Pb1 15.8(2) . . . . ?
O2 S1 C83 F3 -54.6(2) . . . . ?
O2 S1 C83 F1 -175.07(19) . . . . ?
O2 S1 C83 F2 64.3(2) . . . . ?
O4 S2 O5 Pb1 72.3(2) . . . . ?
O4 S2 C85 F6 -179.21(15) . . . . ?
O4 S2 C85 F4 -59.32(18) . . . . ?
O4 S2 C85 F5 60.97(16) . . . . ?
O10 S4 C86 F12 62.53(16) . . . . ?
O10 S4 C86 F11 -177.99(15) . . . . ?
O10 S4 C86 F10 -57.12(16) . . . . ?
O1 S1 O2 Pb2 -64.2(4) . . . . ?
O1 S1 C83 F3 -173.9(2) . . . . ?
O1 S1 C83 F1 65.6(2) . . . . ?
O1 S1 C83 F2 -55.0(2) . . . . ?
O8 S3 O7 Pb2 -11.0(2) . . . . ?
O8 S3 C84 F7 -180.0(4) . . . . ?
O8 S3 C84 F8 64.1(2) . . . . ?
O8 S3 C84 F9 -43.6(4) . . . . ?
O8 S3 C84 F7A 174.0(10) . . . . ?
O8 S3 C84 F8A 42.5(6) . . . . ?
O8 S3 C84 F9A -84.1(4) . . . . ?
O12 S4 C86 F12 -177.67(14) . . . . ?
O12 S4 C86 F11 -58.18(17) . . . . ?
O12 S4 C86 F10 62.68(16) . . . . ?
O11 S4 C86 F12 -57.81(16) . . . . ?
O11 S4 C86 F11 61.68(17) . . . . ?
O11 S4 C86 F10 -177.46(14) . . . . ?
O5 S2 O4 Pb2 -47.6(2) . . . . ?
O5 S2 C85 F6 62.50(17) . . . . ?
O5 S2 C85 F4 -177.62(16) . . . . ?
O5 S2 C85 F5 -57.32(17) . . . . ?
O6 S2 O4 Pb2 90.2(2) . . . . ?
O6 S2 O5 Pb1 -65.4(2) . . . . ?
O6 S2 C85 F6 -58.50(17) . . . . ?
O6 S2 C85 F4 61.39(18) . . . . ?
O6 S2 C85 F5 -178.32(15) . . . . ?
O7 S3 O8 Pb1 -83.1(3) . . . . ?
O7 S3 C84 F7 59.6(5) . . . . ?
O7 S3 C84 F8 -56.4(2) . . . . ?
O7 S3 C84 F9 -164.1(4) . . . . ?
O7 S3 C84 F7A 53.5(10) . . . . ?
O7 S3 C84 F8A -78.0(6) . . . . ?
O7 S3 C84 F9A 155.4(4) . . . . ?
O3 S1 O2 Pb2 72.6(4) . . . . ?
O3 S1 O1 Pb1 -121.33(18) . . . . ?
O3 S1 C83 F3 66.3(2) . . . . ?
O3 S1 C83 F1 -54.2(2) . . . . ?
O3 S1 C83 F2 -174.78(19) . . . . ?
O9 S3 O8 Pb1 54.1(3) . . . . ?
O9 S3 O7 Pb2 -147.62(16) . . . . ?
O9 S3 C84 F7 -60.6(5) . . . . ?
O9 S3 C84 F8 -176.6(2) . . . . ?
O9 S3 C84 F9 75.7(4) . . . . ?
O9 S3 C84 F7A -66.7(10) . . . . ?
O9 S3 C84 F8A 161.9(6) . . . . ?
O9 S3 C84 F9A 35.2(4) . . . . ?
C44 P4 C45 C50 52.61(16) . . . . ?
C44 P4 C45 C46 -123.73(15) . . . . ?
C44 P4 C51 C52 173.55(14) . . . . ?
C44 P4 C51 C56 -6.17(19) . . . . ?
C45 P4 C44 C43 156.42(14) . . . . ?
C45 P4 C51 C52 -80.46(15) . . . . ?
C45 P4 C51 C56 99.81(17) . . . . ?
C45 C50 C49 C48 -0.4(3) . . . . ?
C45 C46 C47 C48 0.1(3) . . . . ?
C71 P6 C70 C43 160.77(13) . . . . ?
C71 P6 C77 C78 -70.30(16) . . . . ?
C71 P6 C77 C82 108.44(17) . . . . ?
C71 C76 C75 C74 0.5(3) . . . . ?
C71 C72 C73 C74 0.6(4) . . . . ?
C70 P6 C71 C76 74.46(17) . . . . ?
C70 P6 C71 C72 -104.15(18) . . . . ?
C70 P6 C77 C78 -177.05(14) . . . . ?
C70 P6 C77 C82 1.69(18) . . . . ?
C36 P3 C30 C35 78.96(18) . . . . ?
C36 P3 C30 C31 -99.94(17) . . . . ?
C36 P3 C29 C2 148.73(13) . . . . ?
C51 P4 C44 C43 -95.16(14) . . . . ?
C51 P4 C45 C50 -58.98(16) . . . . ?
C51 P4 C45 C46 124.67(15) . . . . ?
C51 C52 C53 C54 0.6(3) . . . . ?
C51 C56 C55 C54 0.6(3) . . . . ?
C76 C71 C72 C73 0.2(3) . . . . ?
C76 C75 C74 C73 0.3(3) . . . . ?
C50 C45 C46 C47 -0.5(3) . . . . ?
C50 C49 C48 C47 0.0(3) . . . . ?
C52 C51 C56 C55 -1.2(3) . . . . ?
C52 C53 C54 C55 -1.2(3) . . . . ?
C30 P3 C36 C41 88.68(16) . . . . ?
C30 P3 C36 C37 -94.93(17) . . . . ?
C30 P3 C29 C2 -98.93(14) . . . . ?
C30 C35 C34 C33 -0.5(3) . . . . ?
C30 C31 C32 C33 -0.3(3) . . . . ?
C56 C51 C52 C53 0.6(3) . . . . ?
C56 C55 C54 C53 0.6(3) . . . . ?
C77 P6 C71 C76 -36.33(17) . . . . ?
C77 P6 C71 C72 145.07(18) . . . . ?
C77 P6 C70 C43 -92.92(14) . . . . ?
C77 C78 C79 C80 0.8(3) . . . . ?
C77 C82 C81 C80 0.8(3) . . . . ?
C46 C45 C50 C49 0.7(3) . . . . ?
C46 C47 C48 C49 0.2(3) . . . . ?
C58 P5 C57 C43 -94.50(15) . . . . ?
C58 P5 C64 C65 -48.46(17) . . . . ?
C58 P5 C64 C69 134.84(16) . . . . ?
C58 C63 C62 C61 1.1(3) . . . . ?
C10 P1 C4 C5 104.98(15) . . . . ?
C10 P1 C4 C9 -77.63(17) . . . . ?
C10 P1 C3 C2 -94.29(14) . . . . ?
C10 C11 C12 C13 1.0(3) . . . . ?
C10 C15 C14 C13 0.5(3) . . . . ?
C16 P2 C17 C18 162.49(14) . . . . ?
C16 P2 C17 C22 -23.29(18) . . . . ?
C16 P2 C23 C24 -103.66(17) . . . . ?
C16 P2 C23 C28 80.99(17) . . . . ?
C16 C2 C29 P3 40.33(18) . . . . ?
C16 C2 C3 P1 -79.17(17) . . . . ?
C85 S2 O4 Pb2 -157.25(18) . . . . ?
C85 S2 O5 Pb1 -178.04(19) . . . . ?
C29 P3 C36 C41 -159.41(14) . . . . ?
C29 P3 C36 C37 16.98(19) . . . . ?
C29 P3 C30 C35 -33.33(19) . . . . ?
C29 P3 C30 C31 147.77(16) . . . . ?
C29 C2 C16 P2 -98.37(15) . . . . ?
C29 C2 C3 P1 47.34(18) . . . . ?
C26 C27 C28 C23 1.5(3) . . . . ?
C57 P5 C58 C63 175.64(14) . . . . ?
C57 P5 C58 C59 -4.55(18) . . . . ?
C57 P5 C64 C65 63.73(17) . . . . ?
C57 P5 C64 C69 -112.97(16) . . . . ?
C35 C30 C31 C32 1.0(3) . . . . ?
C11 C10 C15 C14 0.7(3) . . . . ?
C40 C39 C38 C37 -1.7(3) . . . . ?
C78 C77 C82 C81 -0.9(3) . . . . ?
C78 C79 C80 C81 -0.9(3) . . . . ?
C18 C17 C22 C21 0.7(3) . . . . ?
C64 P5 C58 C63 -76.22(16) . . . . ?
C64 P5 C58 C59 103.59(16) . . . . ?
C64 P5 C57 C43 155.85(14) . . . . ?
C64 C65 C66 C67 0.1(3) . . . . ?
C64 C69 C68 C67 1.0(3) . . . . ?
C63 C58 C59 C60 -1.6(3) . . . . ?
C4 P1 C10 C11 -90.05(15) . . . . ?
C4 P1 C10 C15 87.48(17) . . . . ?
C4 P1 C3 C2 153.18(13) . . . . ?
C4 C5 C6 C7 -0.1(3) . . . . ?
C4 C9 C8 C7 -0.5(3) . . . . ?
C17 P2 C16 C2 -84.82(14) . . . . ?
C17 P2 C23 C24 145.54(17) . . . . ?
C17 P2 C23 C28 -29.81(17) . . . . ?
C17 C18 C19 C20 0.1(3) . . . . ?
C17 C22 C21 C20 -0.4(3) . . . . ?
C39 C40 C41 C36 0.1(3) . . . . ?
C39 C38 C37 C36 0.4(3) . . . . ?
C27 C26 C25 C24 -0.9(4) . . . . ?
C61 C60 C59 C58 0.8(3) . . . . ?
C41 C36 C37 C38 1.1(3) . . . . ?
C41 C40 C39 C38 1.4(3) . . . . ?
C23 P2 C16 C2 167.12(13) . . . . ?
C23 P2 C17 C18 -87.26(15) . . . . ?
C23 P2 C17 C22 86.95(17) . . . . ?
C23 C24 C25 C26 1.8(4) . . . . ?
C15 C10 C11 C12 -1.4(3) . . . . ?
C5 C4 C9 C8 1.4(3) . . . . ?
C82 C77 C78 C79 0.0(3) . . . . ?
C24 C23 C28 C27 -0.6(3) . . . . ?
C60 C61 C62 C63 -1.8(3) . . . . ?
C59 C58 C63 C62 0.6(3) . . . . ?
C1 C2 C16 P2 144.22(13) . . . . ?
C1 C2 C29 P3 158.00(12) . . . . ?
C1 C2 C3 P1 163.08(13) . . . . ?
C19 C18 C17 P2 173.88(15) . . . . ?
C19 C18 C17 C22 -0.6(3) . . . . ?
C19 C20 C21 C22 -0.1(3) . . . . ?
C79 C80 C81 C82 0.1(3) . . . . ?
C3 P1 C10 C11 159.99(14) . . . . ?
C3 P1 C10 C15 -22.48(18) . . . . ?
C3 P1 C4 C5 -141.37(15) . . . . ?
C3 P1 C4 C9 36.02(17) . . . . ?
C3 C2 C16 P2 27.33(19) . . . . ?
C3 C2 C29 P3 -86.91(16) . . . . ?
C9 C4 C5 C6 -1.1(3) . . . . ?
C9 C8 C7 C6 -0.7(4) . . . . ?
C12 C13 C14 C15 -0.9(3) . . . . ?
C28 C23 C24 C25 -1.0(3) . . . . ?
C34 C33 C32 C31 -0.9(3) . . . . ?
C72 C71 C76 C75 -0.8(3) . . . . ?
C14 C13 C12 C11 0.2(3) . . . . ?
C62 C61 C60 C59 0.9(3) . . . . ?
C65 C64 C69 C68 -2.7(3) . . . . ?
C69 C64 C65 C66 2.1(3) . . . . ?
C69 C68 C67 C66 1.3(3) . . . . ?
C8 C7 C6 C5 1.0(3) . . . . ?
C75 C74 C73 C72 -0.9(4) . . . . ?
C31 C30 C35 C34 -0.7(3) . . . . ?
C32 C33 C34 C35 1.2(3) . . . . ?
C25 C26 C27 C28 -0.7(3) . . . . ?
C37 C36 C41 C40 -1.3(3) . . . . ?
C68 C67 C66 C65 -1.8(4) . . . . ?
C21 C20 C19 C18 0.2(3) . . . . ?
C83 S1 O2 Pb2 -174.4(4) . . . . ?
C83 S1 O1 Pb1 126.46(18) . . . . ?
C84 S3 O8 Pb1 166.2(3) . . . . ?
C84 S3 O7 Pb2 100.75(19) . . . . ?
